data_4071112
loop_
_publ_author_name
'Jacques, B\'eatrice'
'Eloi, Antoine'
'Chavarot-Kerlidou, Murielle'
'Rose-Munch, Fran\,coise'
'Rose, Eric'
'G\'erard, H\'el\`ene'
'Herson, Patrick'

_publ_section_title
;
 Unprecedented (\h5-Formylcyclohexadienyl)Mn(CO)3Complexes: Synthesis,
 Structural and Theoretical Characterizations, and Resolution of the
 Planar Chirality
;
_journal_issue 11
_journal_name_full Organometallics
_journal_page_first 2505
_journal_paper_doi 10.1021/om7012666
_journal_volume 27
_journal_year 2008
_chemical_formula_moiety 'C17 H12 Cl1 Mn1 O5'
_chemical_formula_sum 'C17 H12 Cl Mn O5'
_chemical_formula_weight 386.66
_space_group_IT_number 14
_symmetry_cell_setting monoclinic
_symmetry_space_group_name_Hall '-P 2ybc'
_symmetry_space_group_name_H-M 'P 1 21/c 1'
_atom_sites_solution_hydrogens geom
_atom_sites_solution_primary direct
_audit_creation_date 06-05-23
_audit_creation_method CRYSTALS_ver_12.82
_cell_angle_alpha 90
_cell_angle_beta 114.101(8)
_cell_angle_gamma 90
_cell_formula_units_Z 4
_cell_length_a 12.2077(13)
_cell_length_b 12.2447(11)
_cell_length_c 12.4139(14)
_cell_measurement_reflns_used 176
_cell_measurement_temperature 250
_cell_measurement_theta_max 23
_cell_measurement_theta_min 5
_cell_volume 1693.9(3)
_computing_cell_refinement 'Dirax/lsq (Duisenberg & Schreurs, 1989-2000)'
_computing_data_collection 'COLLECT. Nonius (1997-2001).'
_computing_data_reduction 'EvalCCD (Duisenberg & Schreurs 1990-2000)'
_computing_molecular_graphics 'CAMERON (Watkin et al., 1996)'
_computing_publication_material 'CRYSTALS (Betteridge et al., 2003)'
_computing_structure_refinement 'CRYSTALS (Betteridge et al., 2003)'
_computing_structure_solution 'SHELXS 86 (Sheldrick, 1986)'
_diffrn_ambient_temperature 250
_diffrn_measured_fraction_theta_full 0.997
_diffrn_measured_fraction_theta_max 0.997
_diffrn_measurement_device_type 'Nonius Kappa CCD'
_diffrn_measurement_method '\f & \w scans'
_diffrn_radiation_monochromator graphite
_diffrn_radiation_type 'Mo K\a'
_diffrn_radiation_wavelength 0.71073
_diffrn_reflns_av_R_equivalents 0.034
_diffrn_reflns_limit_h_max 13
_diffrn_reflns_limit_h_min -17
_diffrn_reflns_limit_k_max 15
_diffrn_reflns_limit_k_min -17
_diffrn_reflns_limit_l_max 17
_diffrn_reflns_limit_l_min -17
_diffrn_reflns_number 17431
_diffrn_reflns_theta_full 29.995
_diffrn_reflns_theta_max 29.995
_diffrn_reflns_theta_min 3.328
_diffrn_standards_number 0
_exptl_absorpt_coefficient_mu 0.960
_exptl_absorpt_correction_T_max 0.91
_exptl_absorpt_correction_T_min 0.88
_exptl_absorpt_correction_type multi-scan
_exptl_absorpt_process_details 'SADABS (Siemens, 1996)'
_exptl_crystal_colour yellow
_exptl_crystal_density_diffrn 1.516
_exptl_crystal_description block
_exptl_crystal_F_000 784
_exptl_crystal_size_max 0.15
_exptl_crystal_size_mid 0.12
_exptl_crystal_size_min 0.10
_refine_diff_density_max 0.35
_refine_diff_density_min -0.37
_refine_ls_extinction_coef 220
_refine_ls_extinction_method 'Larson 1970 Crystallographic Computing eq 22'
_refine_ls_goodness_of_fit_ref 1.1126
_refine_ls_hydrogen_treatment refU
_refine_ls_matrix_type full
_refine_ls_number_parameters 219
_refine_ls_number_reflns 3499
_refine_ls_number_restraints 0
_refine_ls_R_factor_all 0.0455
_refine_ls_R_factor_gt 0.0274
_refine_ls_shift/su_max 0.000335
_refine_ls_structure_factor_coef F
_refine_ls_weighting_details
;
 Method, part 1, Chebychev polynomial, (Watkin, 1994, Prince, 1982) 
 [weight] = 1.0/[A~0~*T~0~(x)+A~1~*T~1~(x) ... +A~n-1~]*T~n-1~(x)] 
 where A~i~ are the Chebychev coefficients listed below and x= Fcalc/Fmax 
 Method = Robust Weighting (Prince, 1982) 
 W = [weight] * [1-(deltaF/6*sigmaF)^2^]^2^ 
 A~i~ are: 
 0.987 0.382 0.753 
;
_refine_ls_weighting_scheme calc
_refine_ls_wR_factor_all 0.0436
_refine_ls_wR_factor_gt 0.0336
_refine_ls_wR_factor_ref 0.0336
_reflns_limit_h_max 15
_reflns_limit_h_min -17
_reflns_limit_k_max 17
_reflns_limit_k_min 0
_reflns_limit_l_max 17
_reflns_limit_l_min 0
_reflns_number_gt 3499
_reflns_number_total 4921
_reflns_threshold_expression I>3.00u(I)
_oxford_structure_analysis_title '5031204 Compound X'
_cod_data_source_file om7012666-file002.cif
_cod_data_source_block CRYSTALS_cif
_cod_depositor_comments
;
The following automatic conversions were performed:

'_symmetry_cell_setting' value 'Monoclinic' changed to 'monoclinic'
according to /home/saulius/struct/CIF-dictionaries/cif_core.dic
dictionary named 'cif_core.dic' version 2.4.1 from
2010-06-29.

'_refine_ls_hydrogen_treatment' value 'refu' changed to
'refU' according to
/home/saulius/struct/CIF-dictionaries/cif_core.dic dictionary named
'cif_core.dic' version 2.4.1 from 2010-06-29.

Automatic conversion script
Id: cif_fix_values 1715 2011-07-08 13:25:40Z adriana 
;
_cod_original_sg_symbol_H-M 'P 1 21/c 1 '
_cod_original_formula_sum 'C17 H12 Cl1 Mn1 O5'
_cod_database_code 4071112

loop_
_symmetry_equiv_pos_as_xyz
x,y,z
-x,-y,-z
-x,y+1/2,-z+1/2
x,-y+1/2,z+1/2

loop_
_atom_site_label
_atom_site_type_symbol
_atom_site_fract_x
_atom_site_fract_y
_atom_site_fract_z
_atom_site_U_iso_or_equiv
_atom_site_occupancy
_atom_site_adp_type
Mn1 Mn 0.321998(17) -0.137813(16) 0.132066(18) 0.0233 1.0000 Uani
Cl1 Cl 0.46091(4) 0.06462(4) 0.35117(4) 0.0459 1.0000 Uani
C1 C 0.34354(12) 0.02575(12) 0.21818(12) 0.0272 1.0000 Uani
C2 C 0.24797(12) -0.03307(11) 0.22355(11) 0.0255 1.0000 Uani
C3 C 0.15406(11) -0.07334(10) 0.11722(12) 0.0236 1.0000 Uani
C4 C 0.16285(11) -0.04919(10) 0.00712(11) 0.0239 1.0000 Uani
C5 C 0.26431(12) 0.00626(11) 0.00948(12) 0.0259 1.0000 Uani
C6 C 0.33016(12) 0.08811(11) 0.10830(12) 0.0255 1.0000 Uani
C7 C 0.27039(12) 0.20025(11) 0.09420(12) 0.0269 1.0000 Uani
C8 C 0.19655(15) 0.22836(13) 0.15094(16) 0.0367 1.0000 Uani
C9 C 0.14092(18) 0.33043(15) 0.1329(2) 0.0475 1.0000 Uani
C10 C 0.1600(2) 0.40592(16) 0.0603(2) 0.0540 1.0000 Uani
C11 C 0.2350(3) 0.38001(17) 0.0050(3) 0.0661 1.0000 Uani
C12 C 0.2896(2) 0.27756(15) 0.02127(19) 0.0498 1.0000 Uani
C13 C 0.08874(17) -0.09001(14) -0.20005(14) 0.0411 1.0000 Uani
C14 C 0.05601(13) -0.14018(12) 0.12396(14) 0.0327 1.0000 Uani
C21 C 0.36762(14) -0.23195(13) 0.25629(14) 0.0341 1.0000 Uani
C22 C 0.28136(14) -0.25651(12) 0.03489(14) 0.0345 1.0000 Uani
C23 C 0.47195(15) -0.12451(14) 0.13368(15) 0.0367 1.0000 Uani
O1 O 0.07583(9) -0.09553(9) -0.08980(9) 0.0323 1.0000 Uani
O2 O 0.04179(12) -0.15245(11) 0.21442(13) 0.0468 1.0000 Uani
O21 O 0.39402(14) -0.29201(13) 0.33374(13) 0.0569 1.0000 Uani
O22 O 0.25667(16) -0.33381(12) -0.02245(14) 0.0572 1.0000 Uani
O23 O 0.56401(13) -0.11157(15) 0.13279(17) 0.0626 1.0000 Uani
H21 H 0.2447 -0.0470 0.3016 0.061(2) 1.0000 Uiso
H51 H 0.2938 -0.0076 -0.0535 0.061(2) 1.0000 Uiso
H61 H 0.4122 0.0993 0.1107 0.061(2) 1.0000 Uiso
H81 H 0.1834 0.1748 0.2052 0.061(2) 1.0000 Uiso
H91 H 0.0868 0.3487 0.1728 0.061(2) 1.0000 Uiso
H101 H 0.1203 0.4792 0.0477 0.061(2) 1.0000 Uiso
H111 H 0.2502 0.4350 -0.0470 0.061(2) 1.0000 Uiso
H121 H 0.3428 0.2593 -0.0197 0.061(2) 1.0000 Uiso
H131 H 0.0189 -0.1269 -0.2632 0.061(2) 1.0000 Uiso
H132 H 0.1648 -0.1272 -0.1915 0.061(2) 1.0000 Uiso
H133 H 0.0915 -0.0117 -0.2220 0.061(2) 1.0000 Uiso
H141 H -0.0012 -0.1769 0.0505 0.061(2) 1.0000 Uiso

loop_
_atom_site_aniso_label
_atom_site_aniso_U_11
_atom_site_aniso_U_22
_atom_site_aniso_U_33
_atom_site_aniso_U_23
_atom_site_aniso_U_13
_atom_site_aniso_U_12
Mn1 0.02387(10) 0.02305(10) 0.02563(10) 0.00199(7) 0.01296(7) 0.00417(7)
Cl1 0.0433(2) 0.0517(2) 0.03159(18) -0.00493(16) 0.00397(15) -0.01092(18)
C1 0.0281(6) 0.0285(6) 0.0243(6) -0.0022(5) 0.0099(5) -0.0009(5)
C2 0.0314(6) 0.0239(6) 0.0256(6) 0.0007(5) 0.0161(5) 0.0033(5)
C3 0.0235(5) 0.0219(5) 0.0289(6) 0.0033(5) 0.0142(5) 0.0031(4)
C4 0.0258(5) 0.0213(5) 0.0251(6) 0.0019(4) 0.0109(5) 0.0035(4)
C5 0.0321(6) 0.0240(6) 0.0263(6) 0.0008(5) 0.0169(5) 0.0001(5)
C6 0.0267(6) 0.0240(6) 0.0292(6) 0.0001(5) 0.0149(5) -0.0022(5)
C7 0.0274(6) 0.0247(6) 0.0304(6) -0.0018(5) 0.0136(5) -0.0021(5)
C8 0.0444(8) 0.0280(7) 0.0482(8) -0.0036(6) 0.0296(7) -0.0027(6)
C9 0.0519(10) 0.0346(8) 0.0692(12) -0.0108(8) 0.0382(9) 0.0011(7)
C10 0.0640(12) 0.0335(8) 0.0723(13) 0.0041(9) 0.0359(11) 0.0137(9)
C11 0.1016(18) 0.0398(10) 0.0829(16) 0.0279(10) 0.0641(15) 0.0241(11)
C12 0.0703(12) 0.0380(9) 0.0629(12) 0.0182(8) 0.0496(11) 0.0161(8)
C13 0.0527(9) 0.0399(8) 0.0261(7) -0.0038(6) 0.0115(6) 0.0022(7)
C14 0.0280(6) 0.0304(6) 0.0434(8) 0.0073(6) 0.0182(6) 0.0016(5)
C21 0.0334(7) 0.0362(7) 0.0374(7) 0.0070(6) 0.0194(6) 0.0111(6)
C22 0.0415(8) 0.0288(7) 0.0340(7) 0.0033(6) 0.0162(6) 0.0084(6)
C23 0.0348(7) 0.0379(8) 0.0439(8) 0.0044(6) 0.0226(6) 0.0064(6)
O1 0.0324(5) 0.0325(5) 0.0274(5) -0.0004(4) 0.0074(4) -0.0032(4)
O2 0.0459(7) 0.0505(7) 0.0582(8) 0.0143(6) 0.0355(6) 0.0002(5)
O21 0.0624(8) 0.0628(9) 0.0536(8) 0.0311(7) 0.0320(7) 0.0281(7)
O22 0.0802(10) 0.0343(6) 0.0497(8) -0.0110(6) 0.0190(7) 0.0046(6)
O23 0.0387(7) 0.0749(10) 0.0885(12) 0.0104(9) 0.0405(8) 0.0060(7)

loop_
_atom_type_symbol
_atom_type_scat_dispersion_real
_atom_type_scat_dispersion_imag
_atom_type_scat_Cromer_Mann_a1
_atom_type_scat_Cromer_Mann_b1
_atom_type_scat_Cromer_Mann_a2
_atom_type_scat_Cromer_Mann_b2
_atom_type_scat_Cromer_Mann_a3
_atom_type_scat_Cromer_Mann_b3
_atom_type_scat_Cromer_Mann_a4
_atom_type_scat_Cromer_Mann_b4
_atom_type_scat_Cromer_Mann_c
_atom_type_scat_source
C 0.0033 0.0016 2.3100 20.8439 1.0200 10.2075 1.5886 0.5687 0.8650 51.6512 0.2156 'International Tables Vol C 4.2.6.8 and 6.1.1.4'
H 0.0000 0.0000 0.4930 10.5109 0.3229 26.1257 0.1402 3.1424 0.0408 57.7998 0.0030 'International Tables Vol C 4.2.6.8 and 6.1.1.4'
O 0.0106 0.0060 3.0485 13.2771 2.2868 5.7011 1.5463 0.3239 0.8670 32.9089 0.2508 'International Tables Vol C 4.2.6.8 and 6.1.1.4'
Cl 0.1484 0.1585 11.4604 0.0104 7.1964 1.1662 6.2556 18.5194 1.6455 47.7784 -9.5574 'International Tables Vol C 4.2.6.8 and 6.1.1.4'
Mn 0.3368 0.7283 11.2819 5.3409 7.3573 0.3432 3.0193 17.8674 2.2441 83.7543 1.0896 'International Tables Vol C 4.2.6.8 and 6.1.1.4'

loop_
_geom_angle_atom_site_label_1
_geom_angle_atom_site_label_2
_geom_angle_atom_site_label_3
_geom_angle
_geom_angle_publ_flag
C1 Mn1 C2 37.11(5) yes
C1 Mn1 C3 68.34(5) yes
C2 Mn1 C3 39.26(5) yes
C1 Mn1 C4 78.11(5) yes
C2 Mn1 C4 68.80(5) yes
C3 Mn1 C4 38.77(5) yes
C1 Mn1 C5 64.12(5) yes
C2 Mn1 C5 78.79(5) yes
C3 Mn1 C5 68.08(5) yes
C4 Mn1 C5 36.64(5) yes
C1 Mn1 C21 103.10(6) yes
C2 Mn1 C21 88.82(6) yes
C3 Mn1 C21 104.97(6) yes
C4 Mn1 C21 141.39(6) yes
C5 Mn1 C21 166.78(6) yes
C1 Mn1 C22 167.94(6) yes
C2 Mn1 C22 140.19(6) yes
C3 Mn1 C22 104.21(6) yes
C4 Mn1 C22 90.19(6) yes
C5 Mn1 C22 104.62(6) yes
C1 Mn1 C23 89.61(6) yes
C2 Mn1 C23 125.28(7) yes
C3 Mn1 C23 152.85(6) yes
C4 Mn1 C23 123.51(6) yes
C5 Mn1 C23 88.45(6) yes
C21 Mn1 C22 87.83(7) yes
C21 Mn1 C23 95.07(7) yes
C22 Mn1 C23 94.53(7) yes
Mn1 C1 Cl1 125.81(7) yes
Mn1 C1 C2 67.85(8) yes
Cl1 C1 C2 118.22(10) yes
Mn1 C1 C6 94.17(8) yes
Cl1 C1 C6 117.25(10) yes
C2 C1 C6 121.26(12) yes
Mn1 C2 C1 75.04(8) yes
Mn1 C2 C3 70.03(7) yes
C1 C2 C3 120.15(11) yes
Mn1 C2 H21 127.1 no
C1 C2 H21 119.9 no
C3 C2 H21 119.9 no
Mn1 C3 C2 70.70(7) yes
Mn1 C3 C4 73.59(7) yes
C2 C3 C4 117.35(11) yes
Mn1 C3 C14 124.14(9) yes
C2 C3 C14 119.87(12) yes
C4 C3 C14 122.74(12) yes
Mn1 C4 C3 67.64(7) yes
Mn1 C4 C5 73.00(8) yes
C3 C4 C5 119.05(12) yes
Mn1 C4 O1 124.05(9) yes
C3 C4 O1 114.72(11) yes
C5 C4 O1 125.73(12) yes
Mn1 C5 C4 70.36(7) yes
Mn1 C5 C6 93.12(8) yes
C4 C5 C6 120.22(11) yes
Mn1 C5 H51 106.5 no
C4 C5 H51 119.9 no
C6 C5 H51 119.9 no
C5 C6 C1 102.70(10) yes
C5 C6 C7 115.16(11) yes
C1 C6 C7 115.26(11) yes
C5 C6 H61 107.8 no
C1 C6 H61 107.7 no
C7 C6 H61 107.8 no
C6 C7 C8 122.66(13) yes
C6 C7 C12 118.97(13) yes
C8 C7 C12 118.36(14) yes
C7 C8 C9 120.83(16) yes
C7 C8 H81 119.6 no
C9 C8 H81 119.6 no
C8 C9 C10 120.30(16) yes
C8 C9 H91 119.9 no
C10 C9 H91 119.8 no
C9 C10 C11 119.57(17) yes
C9 C10 H101 120.2 no
C11 C10 H101 120.2 no
C10 C11 C12 120.43(18) yes
C10 C11 H111 119.9 no
C12 C11 H111 119.7 no
C11 C12 C7 120.48(16) yes
C11 C12 H121 119.9 no
C7 C12 H121 119.6 no
O1 C13 H131 109.5 no
O1 C13 H132 109.5 no
H131 C13 H132 109.6 no
O1 C13 H133 109.4 no
H131 C13 H133 109.4 no
H132 C13 H133 109.4 no
C3 C14 O2 123.04(15) yes
C3 C14 H141 118.5 no
O2 C14 H141 118.5 no
Mn1 C21 O21 178.61(15) yes
Mn1 C22 O22 177.28(15) yes
Mn1 C23 O23 176.92(16) yes
C13 O1 C4 118.09(12) yes

loop_
_geom_bond_atom_site_label_1
_geom_bond_atom_site_label_2
_geom_bond_distance
_geom_bond_publ_flag
Mn1 C1 2.2347(14) yes
Mn1 C2 2.1423(13) yes
Mn1 C3 2.1334(13) yes
Mn1 C4 2.2129(13) yes
Mn1 C5 2.2469(13) yes
Mn1 C21 1.8208(15) yes
Mn1 C22 1.8235(16) yes
Mn1 C23 1.8297(16) yes
Cl1 C1 1.7530(14) yes
C1 C2 1.3957(19) yes
C1 C6 1.5128(19) yes
C2 C3 1.4366(19) yes
C2 H21 1.000 no
C3 C4 1.4446(18) yes
C3 C14 1.4804(18) yes
C4 C5 1.4023(19) yes
C4 O1 1.3616(16) yes
C5 C6 1.5331(18) yes
C5 H51 1.000 no
C6 C7 1.5310(19) yes
C6 H61 1.000 no
C7 C8 1.395(2) yes
C7 C12 1.394(2) yes
C8 C9 1.396(2) yes
C8 H81 1.000 no
C9 C10 1.376(3) yes
C9 H91 1.000 no
C10 C11 1.387(3) yes
C10 H101 1.001 no
C11 C12 1.396(3) yes
C11 H111 1.001 no
C12 H121 1.000 no
C13 O1 1.442(2) yes
C13 H131 0.999 no
C13 H132 1.000 no
C13 H133 1.001 no
C14 O2 1.214(2) yes
C14 H141 1.000 no
C21 O21 1.147(2) yes
C22 O22 1.148(2) yes
C23 O23 1.140(2) yes
